data_8104310
loop_
_publ_author_name
'Herbstein, F.H.'
'Kapon, M.'
'Reisner, G.M.'

_publ_section_title
;
 Crystal chemistry of thiourea complexes of lead(II) salts. Crystal
 structure of mono(thiourea)lead(II) bromide (form I) Pb Br2 (S C (N H2)2
 and of bis(thiourea)lead(II) bromide (form II) Pb Br2 (S C (N H2)2)2
;
_journal_name_full 'Zeitschrift fuer Kristallographie (149,1979-)'
_journal_page_first 25
_journal_page_last 38
_journal_volume 187
_journal_year 1989
_chemical_formula_sum 'C2 H8 Br2 N4 Pb S2'
_chemical_name_systematic 'Pb Br2 (S C (N H2)2)2'
_space_group_IT_number 4
_symmetry_space_group_name_Hall 'P 2yb'
_symmetry_space_group_name_H-M 'P 1 21 1'
_cell_angle_alpha 90
_cell_angle_beta 95.61
_cell_angle_gamma 90
_cell_formula_units_Z 2
_cell_length_a 10.583
_cell_length_b 12.457
_cell_length_c 4.088
_cell_volume 536.350
_citation_journal_id_ASTM ZEKRDZ
_cod_data_source_file Herbstein_ZEKRDZ_1989_1202.cif
_cod_data_source_block C2H8Br2N4Pb1S2
_cod_original_cell_volume 536.3497
_cod_original_formula_sum 'C2 H8 Br2 N4 Pb1 S2'
_cod_database_code 8104310

loop_
_symmetry_equiv_pos_as_xyz
x,y,z
-x,y+1/2,-z

loop_
_atom_site_label
_atom_site_type_symbol
_atom_site_fract_x
_atom_site_fract_y
_atom_site_fract_z
_atom_site_occupancy
_atom_site_U_iso_or_equiv
S2 S-2 0.196 0.557 -0.2436 1 0.0
N4 N-3 0.435 0.63 -0.214 1 0.0
N2 N-3 0.087 0.128 -0.073 1 0.0
Pb1 Pb+2 0.2109 0.3766 0.2167 1 0.0
N3 N-3 0.305 0.732 0.055 1 0.0
N1 N-3 0.257 0.02 -0.032 1 0.0
S1 S-2 0.3003 0.2121 -0.2405 1 0.0
C2 C+4 0.325 0.644 -0.119 1 0.0
Br2 Br-1 0.4837 0.3983 0.3581 1 0.0
Br1 Br-1 -0.0336 0.3646 -0.3414 1 0.0
C1 C+4 0.207 0.104 -0.107 1 0.0
